data_1565742
loop_
_publ_author_name
'Yakubu, Abdallah'
'Suzuki, Takayoshi'
'Kita, Masakazu'

_publ_section_title
;
 Dinuclear lanthanoid(III) dithiocarbamato complexes bridged by
 (E)-N-benzylidenepicolinohydrazonate: Syntheses, crystal structures and
 spectroscopic properties
;
_journal_name_full 'Inorganica Chimica Acta'
_journal_page_first 119124
_journal_paper_doi 10.1016/j.ica.2019.119124
_journal_volume 498
_journal_year 2019
_chemical_formula_moiety 'C40 H48 Cl4 N10 O2 Pr2 S8'
_chemical_formula_sum 'C40 H48 Cl4 N10 O2 Pr2 S8'
_chemical_formula_weight 1380.98
_space_group_crystal_system triclinic
_space_group_IT_number 2
_space_group_name_Hall '-P 1'
_space_group_name_H-M_alt 'P -1'
_atom_sites_solution_hydrogens geom
_atom_sites_solution_primary direct
_atom_sites_solution_secondary difmap
_audit_creation_method SHELXL-2014/7
_cell_angle_alpha 74.5353(18)
_cell_angle_beta 72.3561(15)
_cell_angle_gamma 73.3711(19)
_cell_formula_units_Z 4
_cell_length_a 16.3680(7)
_cell_length_b 18.5418(9)
_cell_length_c 19.8671(9)
_cell_measurement_reflns_used 19333
_cell_measurement_temperature 188(2)
_cell_measurement_theta_max 27.50
_cell_measurement_theta_min 3.02
_cell_volume 5397.7(4)
_computing_cell_refinement 'RAPID AUTO'
_computing_data_collection 'RAPID AUTO (Rigaku)'
_computing_data_reduction 'RAPID AUTO'
_computing_molecular_graphics 'CrystalStructure 4.3'
_computing_publication_material 'CrystalStructure 4.3 (Rigaku, 2018)'
_computing_structure_refinement 'SHELXL-2014/7 (Sheldrick, 2014)'
_computing_structure_solution 'SHELXT Version 2014/5 (Sheldrick, 2014)'
_diffrn_ambient_temperature 188(2)
_diffrn_detector_area_resol_mean 10.000
_diffrn_measured_fraction_theta_full 0.998
_diffrn_measured_fraction_theta_max 0.995
_diffrn_measurement_device_type 'Rigaku R-AXIS RAPID'
_diffrn_measurement_method \w
_diffrn_radiation_type MoK\a
_diffrn_radiation_wavelength 0.71075
_diffrn_reflns_av_R_equivalents 0.0488
_diffrn_reflns_av_unetI/netI 0.0634
_diffrn_reflns_Laue_measured_fraction_full 0.998
_diffrn_reflns_Laue_measured_fraction_max 0.995
_diffrn_reflns_limit_h_max 21
_diffrn_reflns_limit_h_min -21
_diffrn_reflns_limit_k_max 23
_diffrn_reflns_limit_k_min -24
_diffrn_reflns_limit_l_max 25
_diffrn_reflns_limit_l_min -25
_diffrn_reflns_number 53851
_diffrn_reflns_point_group_measured_fraction_full 0.998
_diffrn_reflns_point_group_measured_fraction_max 0.995
_diffrn_reflns_theta_full 25.242
_diffrn_reflns_theta_max 27.485
_diffrn_reflns_theta_min 3.018
_exptl_absorpt_coefficient_mu 2.336
_exptl_absorpt_correction_T_max 0.792
_exptl_absorpt_correction_T_min 0.656
_exptl_absorpt_correction_type numerical
_exptl_absorpt_process_details 'NUMABS (Rigaku, 1999)'
_exptl_crystal_colour green
_exptl_crystal_density_diffrn 1.699
_exptl_crystal_density_method 'not measured'
_exptl_crystal_description block
_exptl_crystal_F_000 2752
_exptl_crystal_size_max 0.200
_exptl_crystal_size_mid 0.150
_exptl_crystal_size_min 0.100
_refine_diff_density_max 4.216
_refine_diff_density_min -1.893
_refine_diff_density_rms 0.151
_refine_ls_extinction_coef .
_refine_ls_extinction_method none
_refine_ls_goodness_of_fit_ref 1.061
_refine_ls_hydrogen_treatment constr
_refine_ls_matrix_type full
_refine_ls_number_parameters 1189
_refine_ls_number_reflns 24643
_refine_ls_number_restraints 0
_refine_ls_restrained_S_all 1.061
_refine_ls_R_factor_all 0.1377
_refine_ls_R_factor_gt 0.0627
_refine_ls_shift/su_max 0.033
_refine_ls_shift/su_mean 0.004
_refine_ls_structure_factor_coef Fsqd
_refine_ls_weighting_details 'w=1/[\s^2^(Fo^2^)+(0.1024P)^2^+1.4802P] where P=(Fo^2^+2Fc^2^)/3'
_refine_ls_weighting_scheme calc
_refine_ls_wR_factor_gt 0.1832
_refine_ls_wR_factor_ref 0.2270
_reflns_Friedel_coverage 0.000
_reflns_Friedel_fraction_full .
_reflns_Friedel_fraction_max .
_reflns_number_gt 9656
_reflns_number_total 24643
_reflns_threshold_expression 'I > 2\s(I)'
_cod_data_source_file 2a_Pr_Me2dtc_bphz.cif
_cod_data_source_block '[Pr2(Me2dtc)4(bphz)2]'
_cod_database_code 1565742
_shelx_shelxl_version_number 2014/7
_shelx_space_group_comment
;
The symmetry employed for this shelxl refinement is uniquely defined
by the following loop, which should always be used as a source of
symmetry information in preference to the above space-group names.
They are only intended as comments.
;
_shelx_estimated_absorpt_t_min 0.652
_shelx_estimated_absorpt_t_max 0.800

loop_
_space_group_symop_operation_xyz
'x, y, z'
'-x, -y, -z'

loop_
_atom_site_label
_atom_site_type_symbol
_atom_site_fract_x
_atom_site_fract_y
_atom_site_fract_z
_atom_site_U_iso_or_equiv
_atom_site_adp_type
_atom_site_occupancy
_atom_site_site_symmetry_order
_atom_site_calc_flag
_atom_site_refinement_flags_posn
_atom_site_refinement_flags_adp
_atom_site_refinement_flags_occupancy
_atom_site_disorder_assembly
_atom_site_disorder_group
Pr1 Pr 0.55430(5) 0.58320(4) 0.00768(4) 0.03678(18) Uani 1 1 d . . . . .
Pr2 Pr 0.44568(4) 0.41685(4) 0.49236(4) 0.03634(18) Uani 1 1 d . . . . .
Pr3 Pr 0.05438(4) 0.08309(4) 0.17367(4) 0.03664(19) Uani 1 1 d . . . . .
Pr4 Pr -0.05423(4) -0.08319(4) 0.32639(4) 0.03638(19) Uani 1 1 d . . . . .
Cl1 Cl 0.6154(4) 0.0965(3) 0.6438(3) 0.120(2) Uani 1 1 d . . . . .
Cl2 Cl 0.6529(3) 0.0599(3) 0.5044(3) 0.1076(17) Uani 1 1 d . . . . .
Cl3 Cl 0.1541(3) -0.4395(3) 0.3883(3) 0.1112(18) Uani 1 1 d . . . . .
Cl4 Cl 0.1167(4) -0.4031(3) 0.2495(3) 0.123(2) Uani 1 1 d . . . . .
Cl5 Cl -0.1543(3) 0.4400(3) 0.1107(3) 0.1027(16) Uani 1 1 d . . . . .
Cl6 Cl -0.1174(4) 0.4039(3) 0.2494(3) 0.127(2) Uani 1 1 d . . . . .
Cl7 Cl 0.3840(4) 0.9034(4) -0.1424(3) 0.125(2) Uani 1 1 d . . . . .
Cl8 Cl 0.3469(3) 0.9408(3) -0.0049(3) 0.1095(17) Uani 1 1 d . . . . .
S1 S 0.7107(2) 0.6386(2) -0.0120(2) 0.0562(10) Uani 1 1 d . . . . .
S2 S 0.7229(2) 0.5038(2) -0.0714(2) 0.0584(10) Uani 1 1 d . . . . .
S3 S 0.3681(2) 0.6579(2) 0.04496(18) 0.0462(9) Uani 1 1 d . . . . .
S4 S 0.5032(2) 0.7180(2) 0.07061(19) 0.0490(9) Uani 1 1 d . . . . .
S5 S 0.4965(2) 0.2820(2) 0.4294(2) 0.0534(10) Uani 1 1 d . . . . .
S6 S 0.6320(2) 0.3417(2) 0.45521(17) 0.0444(8) Uani 1 1 d . . . . .
S7 S 0.2775(2) 0.4961(2) 0.57183(19) 0.0534(9) Uani 1 1 d . . . . .
S8 S 0.2896(2) 0.3614(2) 0.5116(2) 0.0553(10) Uani 1 1 d . . . . .
S9 S 0.0032(2) 0.2184(2) 0.06888(18) 0.0514(9) Uani 1 1 d . . . . .
S10 S -0.1318(2) 0.1580(2) 0.19206(17) 0.0440(8) Uani 1 1 d . . . . .
S11 S 0.2220(2) 0.0044(2) 0.2089(2) 0.0565(10) Uani 1 1 d . . . . .
S12 S 0.2110(2) 0.1383(2) 0.08705(19) 0.0569(10) Uani 1 1 d . . . . .
S13 S -0.2228(2) -0.0040(2) 0.2919(2) 0.0533(9) Uani 1 1 d . . . . .
S14 S -0.2106(2) -0.1388(2) 0.41321(18) 0.0544(10) Uani 1 1 d . . . . .
S15 S -0.0040(2) -0.2174(2) 0.43127(18) 0.0519(9) Uani 1 1 d . . . . .
S16 S 0.1320(2) -0.1584(2) 0.30801(17) 0.0481(9) Uani 1 1 d . . . . .
O1 O 0.5096(5) 0.4619(5) 0.0682(4) 0.040(2) Uani 1 1 d . . . . .
O2 O 0.4892(5) 0.5381(4) 0.4339(4) 0.037(2) Uani 1 1 d . . . . .
O3 O -0.0103(5) 0.0378(4) 0.3018(4) 0.038(2) Uani 1 1 d . . . . .
O4 O 0.0091(5) -0.0379(5) 0.1960(4) 0.038(2) Uani 1 1 d . . . . .
N1 N 0.5896(6) 0.5162(6) 0.1349(5) 0.041(3) Uani 1 1 d . . . . .
N2 N 0.4948(7) 0.3548(6) 0.1605(5) 0.047(3) Uani 1 1 d . . . . .
N3 N 0.4531(7) 0.3340(5) 0.1185(5) 0.045(3) Uani 1 1 d . . . . .
N4 N 0.8618(8) 0.5532(7) -0.0723(6) 0.061(3) Uani 1 1 d . . . . .
N5 N 0.3317(7) 0.7609(6) 0.1267(5) 0.053(3) Uani 1 1 d . . . . .
N6 N 0.5445(7) 0.6632(6) 0.3823(6) 0.050(3) Uani 1 1 d . . . . .
N7 N 0.5045(6) 0.6436(6) 0.3401(5) 0.041(2) Uani 1 1 d . . . . .
N8 N 0.4096(6) 0.4820(6) 0.3689(6) 0.047(3) Uani 1 1 d . . . . .
N9 N 0.6648(7) 0.2379(6) 0.3747(6) 0.055(3) Uani 1 1 d . . . . .
N10 N 0.1396(8) 0.4469(8) 0.5714(6) 0.065(4) Uani 1 1 d . . . . .
N11 N 0.0911(6) 0.0150(6) 0.0626(5) 0.042(3) Uani 1 1 d . . . . .
N12 N -0.0037(6) -0.1451(5) 0.1655(5) 0.044(3) Uani 1 1 d . . . . .
N13 N -0.0446(7) -0.1665(6) 0.2382(5) 0.048(3) Uani 1 1 d . . . . .
N14 N -0.3623(7) -0.0520(8) 0.3850(7) 0.065(4) Uani 1 1 d . . . . .
N15 N 0.1672(7) -0.2607(7) 0.4237(6) 0.054(3) Uani 1 1 d . . . . .
N16 N -0.0895(7) -0.0166(7) 0.4360(5) 0.049(3) Uani 1 1 d . . . . .
N17 N 0.0037(7) 0.1445(6) 0.3364(5) 0.050(3) Uani 1 1 d . . . . .
N18 N 0.0443(6) 0.1652(6) 0.2633(5) 0.044(3) Uani 1 1 d . . . . .
N19 N 0.3592(7) 0.0530(7) 0.1139(7) 0.062(3) Uani 1 1 d . . . . .
N20 N -0.1667(8) 0.2620(6) 0.0768(6) 0.055(3) Uani 1 1 d . . . . .
C1 C 0.6311(8) 0.5459(9) 0.1668(6) 0.054(4) Uani 1 1 d . . . . .
H1 H 0.6492 0.5926 0.1431 0.065 Uiso 1 1 calc R U . . .
C2 C 0.6482(7) 0.5088(8) 0.2345(5) 0.048(3) Uani 1 1 d . . . . .
H2 H 0.6745 0.5310 0.2581 0.057 Uiso 1 1 calc R U . . .
C3 C 0.6253(9) 0.4391(9) 0.2651(8) 0.063(4) Uani 1 1 d . . . . .
H3 H 0.6364 0.4125 0.3105 0.075 Uiso 1 1 calc R U . . .
C4 C 0.5864(8) 0.4075(8) 0.2309(7) 0.056(4) Uani 1 1 d . . . . .
H4 H 0.5723 0.3588 0.2518 0.067 Uiso 1 1 calc R U . . .
C5 C 0.5683(7) 0.4477(6) 0.1658(6) 0.035(3) Uani 1 1 d . . . . .
C6 C 0.5224(8) 0.4193(7) 0.1290(6) 0.043(3) Uani 1 1 d . . . . .
C7 C 0.4149(9) 0.2790(7) 0.1484(6) 0.053(4) Uani 1 1 d . . . . .
H7 H 0.3946 0.2637 0.1155 0.064 Uiso 1 1 calc R U . . .
C8 C 0.3946(8) 0.2338(7) 0.2203(7) 0.046(3) Uani 1 1 d . . . . .
C9 C 0.4135(10) 0.2421(9) 0.2810(7) 0.068(5) Uani 1 1 d . . . . .
H9 H 0.4462 0.2781 0.2782 0.082 Uiso 1 1 calc R U . . .
C10 C 0.3831(12) 0.1961(10) 0.3453(8) 0.090(6) Uani 1 1 d . . . . .
H10 H 0.3946 0.2030 0.3870 0.109 Uiso 1 1 calc R U . . .
C11 C 0.3386(12) 0.1422(10) 0.3544(9) 0.098(7) Uani 1 1 d . . . . .
H11 H 0.3175 0.1138 0.4009 0.117 Uiso 1 1 calc R U . . .
C12 C 0.3243(11) 0.1295(11) 0.2928(7) 0.088(6) Uani 1 1 d . . . . .
H12 H 0.3000 0.0877 0.2956 0.105 Uiso 1 1 calc R U . . .
C13 C 0.3470(12) 0.1803(9) 0.2261(9) 0.086(6) Uani 1 1 d . . . . .
H13 H 0.3296 0.1777 0.1855 0.103 Uiso 1 1 calc R U . . .
C14 C 0.7733(10) 0.5637(8) -0.0534(7) 0.057(4) Uani 1 1 d . . . . .
C15 C 0.9055(9) 0.6022(9) -0.0562(8) 0.080(5) Uani 1 1 d . . . . .
H15A H 0.9693 0.5856 -0.0741 0.096 Uiso 1 1 calc R U . . .
H15B H 0.8858 0.6554 -0.0796 0.096 Uiso 1 1 calc R U . . .
H15C H 0.8911 0.5985 -0.0040 0.096 Uiso 1 1 calc R U . . .
C16 C 0.9190(10) 0.4938(10) -0.1062(8) 0.083(5) Uani 1 1 d . . . . .
H16A H 0.9800 0.4977 -0.1147 0.099 Uiso 1 1 calc R U . . .
H16B H 0.9110 0.4442 -0.0753 0.099 Uiso 1 1 calc R U . . .
H16C H 0.9061 0.4981 -0.1524 0.099 Uiso 1 1 calc R U . . .
C17 C 0.3938(7) 0.7174(8) 0.0846(6) 0.046(3) Uani 1 1 d . . . . .
C18 C 0.2399(8) 0.7635(9) 0.1361(8) 0.071(5) Uani 1 1 d . . . . .
H18A H 0.2035 0.7983 0.1687 0.086 Uiso 1 1 calc R U . . .
H18B H 0.2250 0.7820 0.0893 0.086 Uiso 1 1 calc R U . . .
H18C H 0.2288 0.7119 0.1566 0.086 Uiso 1 1 calc R U . . .
C19 C 0.3509(9) 0.8113(9) 0.1630(8) 0.075(5) Uani 1 1 d . . . . .
H19A H 0.2957 0.8381 0.1912 0.090 Uiso 1 1 calc R U . . .
H19B H 0.3887 0.7805 0.1951 0.090 Uiso 1 1 calc R U . . .
H19C H 0.3809 0.8490 0.1269 0.090 Uiso 1 1 calc R U . . .
C20 C 0.3729(8) 0.4530(7) 0.3350(7) 0.051(3) Uani 1 1 d . . . . .
H20 H 0.3601 0.4038 0.3565 0.061 Uiso 1 1 calc R U . . .
C21 C 0.3514(9) 0.4901(8) 0.2691(9) 0.070(5) Uani 1 1 d . . . . .
H21 H 0.3214 0.4675 0.2491 0.084 Uiso 1 1 calc R U . . .
C22 C 0.3737(8) 0.5592(9) 0.2332(6) 0.056(4) Uani 1 1 d . . . . .
H22 H 0.3634 0.5833 0.1870 0.068 Uiso 1 1 calc R U . . .
C23 C 0.4121(9) 0.5921(8) 0.2682(6) 0.058(4) Uani 1 1 d . . . . .
H23 H 0.4261 0.6407 0.2469 0.070 Uiso 1 1 calc R U . . .
C24 C 0.4294(9) 0.5534(8) 0.3337(7) 0.049(4) Uani 1 1 d . . . . .
C25 C 0.4771(7) 0.5802(7) 0.3738(6) 0.041(3) Uani 1 1 d . . . . .
C26 C 0.5871(8) 0.7211(8) 0.3533(6) 0.053(4) Uani 1 1 d . . . . .
H26 H 0.6108 0.7331 0.3860 0.064 Uiso 1 1 calc R U . . .
C27 C 0.6037(9) 0.7689(7) 0.2810(6) 0.048(4) Uani 1 1 d . . . . .
C28 C 0.5866(11) 0.7578(8) 0.2199(8) 0.072(5) Uani 1 1 d . . . . .
H28 H 0.5556 0.7199 0.2247 0.086 Uiso 1 1 calc R U . . .
C29 C 0.6154(10) 0.8028(10) 0.1507(8) 0.086(6) Uani 1 1 d . . . . .
H29 H 0.6051 0.7949 0.1089 0.104 Uiso 1 1 calc R U . . .
C30 C 0.6602(9) 0.8604(11) 0.1463(7) 0.096(7) Uani 1 1 d . . . . .
H30 H 0.6786 0.8919 0.1008 0.115 Uiso 1 1 calc R U . . .
C31 C 0.6771(10) 0.8712(9) 0.2039(8) 0.082(5) Uani 1 1 d . . . . .
H31 H 0.7045 0.9114 0.2001 0.098 Uiso 1 1 calc R U . . .
C32 C 0.6536(8) 0.8221(7) 0.2707(6) 0.050(3) Uani 1 1 d . . . . .
H32 H 0.6726 0.8255 0.3102 0.059 Uiso 1 1 calc R U . . .
C33 C 0.6023(9) 0.2825(6) 0.4155(6) 0.045(3) Uani 1 1 d . . . . .
C34 C 0.6433(10) 0.1899(7) 0.3389(7) 0.073(5) Uani 1 1 d . . . . .
H34A H 0.6975 0.1612 0.3114 0.088 Uiso 1 1 calc R U . . .
H34B H 0.6108 0.1538 0.3750 0.088 Uiso 1 1 calc R U . . .
H34C H 0.6068 0.2221 0.3062 0.088 Uiso 1 1 calc R U . . .
C35 C 0.7618(9) 0.2344(9) 0.3611(8) 0.072(5) Uani 1 1 d . . . . .
H35A H 0.7959 0.1978 0.3296 0.087 Uiso 1 1 calc R U . . .
H35B H 0.7734 0.2854 0.3378 0.087 Uiso 1 1 calc R U . . .
H35C H 0.7789 0.2177 0.4070 0.087 Uiso 1 1 calc R U . . .
C36 C 0.2273(8) 0.4361(7) 0.5541(6) 0.045(3) Uani 1 1 d . . . . .
C37 C 0.0802(9) 0.5079(8) 0.6078(8) 0.077(5) Uani 1 1 d . . . . .
H37A H 0.0192 0.5051 0.6150 0.093 Uiso 1 1 calc R U . . .
H37B H 0.0923 0.5018 0.6547 0.093 Uiso 1 1 calc R U . . .
H37C H 0.0892 0.5579 0.5783 0.093 Uiso 1 1 calc R U . . .
C38 C 0.0942(10) 0.3946(10) 0.5558(8) 0.081(5) Uani 1 1 d . . . . .
H38A H 0.0304 0.4120 0.5724 0.098 Uiso 1 1 calc R U . . .
H38B H 0.1101 0.3961 0.5039 0.098 Uiso 1 1 calc R U . . .
H38C H 0.1129 0.3420 0.5811 0.098 Uiso 1 1 calc R U . . .
C39 C 0.1305(8) 0.0471(8) -0.0068(6) 0.050(4) Uani 1 1 d . . . . .
H39 H 0.1453 0.0953 -0.0156 0.060 Uiso 1 1 calc R U . . .
C40 C 0.1486(8) 0.0112(8) -0.0627(7) 0.060(4) Uani 1 1 d . . . . .
H40 H 0.1756 0.0340 -0.1101 0.072 Uiso 1 1 calc R U . . .
C41 C 0.1268(9) -0.0600(8) -0.0492(7) 0.060(4) Uani 1 1 d . . . . .
H41 H 0.1405 -0.0867 -0.0873 0.072 Uiso 1 1 calc R U . . .
C42 C 0.0844(8) -0.0918(9) 0.0213(8) 0.067(5) Uani 1 1 d . . . . .
H42 H 0.0671 -0.1391 0.0312 0.081 Uiso 1 1 calc R U . . .
C43 C 0.0687(8) -0.0526(8) 0.0750(6) 0.047(3) Uani 1 1 d . . . . .
C44 C 0.0237(8) -0.0818(7) 0.1506(6) 0.042(3) Uani 1 1 d . . . . .
C45 C -0.0856(8) -0.2218(6) 0.2548(6) 0.040(3) Uani 1 1 d . . . . .
H45 H -0.1105 -0.2342 0.3052 0.048 Uiso 1 1 calc R U . . .
C46 C -0.1025(8) -0.2690(7) 0.2158(6) 0.045(3) Uani 1 1 d . . . . .
C47 C -0.0835(9) -0.2586(8) 0.1427(7) 0.066(4) Uani 1 1 d . . . . .
H47 H -0.0572 -0.2182 0.1118 0.080 Uiso 1 1 calc R U . . .
C48 C -0.1053(12) -0.3119(12) 0.1161(9) 0.105(7) Uani 1 1 d . . . . .
H48 H -0.0841 -0.3127 0.0661 0.127 Uiso 1 1 calc R U . . .
C49 C -0.1557(9) -0.3628(11) 0.1585(9) 0.090(6) Uani 1 1 d . . . . .
H49 H -0.1777 -0.3915 0.1376 0.108 Uiso 1 1 calc R U . . .
C50 C -0.1729(11) -0.3710(9) 0.2297(7) 0.083(5) Uani 1 1 d . . . . .
H50 H -0.2038 -0.4086 0.2605 0.100 Uiso 1 1 calc R U . . .
C51 C -0.1461(12) -0.3250(9) 0.2581(7) 0.084(6) Uani 1 1 d . . . . .
H51 H -0.1579 -0.3320 0.3090 0.100 Uiso 1 1 calc R U . . .
C52 C -0.2752(9) -0.0634(7) 0.3659(6) 0.046(3) Uani 1 1 d . . . . .
C53 C -0.4158(9) 0.0118(9) 0.3457(9) 0.085(6) Uani 1 1 d . . . . .
H53A H -0.4781 0.0114 0.3670 0.102 Uiso 1 1 calc R U . . .
H53B H -0.4049 0.0602 0.3482 0.102 Uiso 1 1 calc R U . . .
H53C H -0.4005 0.0069 0.2952 0.102 Uiso 1 1 calc R U . . .
C54 C -0.4042(10) -0.1006(11) 0.4465(9) 0.096(6) Uani 1 1 d . . . . .
H54A H -0.4681 -0.0844 0.4529 0.116 Uiso 1 1 calc R U . . .
H54B H -0.3843 -0.1538 0.4394 0.116 Uiso 1 1 calc R U . . .
H54C H -0.3890 -0.0971 0.4894 0.116 Uiso 1 1 calc R U . . .
C55 C 0.1049(7) -0.2173(7) 0.3916(6) 0.037(3) Uani 1 1 d . . . . .
C56 C 0.1471(10) -0.3105(8) 0.4948(6) 0.071(5) Uani 1 1 d . . . . .
H56A H 0.2019 -0.3378 0.5091 0.085 Uiso 1 1 calc R U . . .
H56B H 0.1096 -0.2791 0.5302 0.085 Uiso 1 1 calc R U . . .
H56C H 0.1163 -0.3477 0.4926 0.085 Uiso 1 1 calc R U . . .
C57 C 0.2624(9) -0.2682(9) 0.3914(8) 0.078(5) Uani 1 1 d . . . . .
H57A H 0.2952 -0.3036 0.4256 0.093 Uiso 1 1 calc R U . . .
H57B H 0.2786 -0.2882 0.3471 0.093 Uiso 1 1 calc R U . . .
H57C H 0.2766 -0.2178 0.3802 0.093 Uiso 1 1 calc R U . . .
C58 C -0.1294(9) -0.0436(7) 0.5014(7) 0.052(4) Uani 1 1 d . . . . .
H58 H -0.1474 -0.0902 0.5094 0.062 Uiso 1 1 calc R U . . .
C59 C -0.1485(8) -0.0092(9) 0.5620(7) 0.061(4) Uani 1 1 d . . . . .
H59 H -0.1760 -0.0326 0.6090 0.073 Uiso 1 1 calc R U . . .
C60 C -0.1257(8) 0.0581(9) 0.5496(7) 0.060(4) Uani 1 1 d . . . . .
H60 H -0.1361 0.0831 0.5884 0.072 Uiso 1 1 calc R U . . .
C61 C -0.0861(9) 0.0920(7) 0.4782(6) 0.050(3) Uani 1 1 d . . . . .
H61 H -0.0719 0.1407 0.4682 0.060 Uiso 1 1 calc R U . . .
C62 C -0.0685(8) 0.0515(7) 0.4230(7) 0.044(3) Uani 1 1 d . . . . .
C63 C -0.0229(7) 0.0788(7) 0.3493(6) 0.041(3) Uani 1 1 d . . . . .
C64 C 0.0852(9) 0.2193(8) 0.2435(7) 0.057(4) Uani 1 1 d . . . . .
H64 H 0.1088 0.2310 0.1930 0.068 Uiso 1 1 calc R U . . .
C65 C 0.1030(9) 0.2671(7) 0.2829(7) 0.053(4) Uani 1 1 d . . . . .
C66 C 0.0850(10) 0.2594(9) 0.3590(7) 0.072(5) Uani 1 1 d . . . . .
H66 H 0.0553 0.2210 0.3897 0.086 Uiso 1 1 calc R U . . .
C67 C 0.1100(11) 0.3068(9) 0.3897(7) 0.080(5) Uani 1 1 d . . . . .
H67 H 0.0970 0.3007 0.4406 0.096 Uiso 1 1 calc R U . . .
C68 C 0.1540(13) 0.3628(9) 0.3457(8) 0.093(6) Uani 1 1 d . . . . .
H68 H 0.1693 0.3959 0.3667 0.112 Uiso 1 1 calc R U . . .
C69 C 0.1758(12) 0.3713(10) 0.2711(9) 0.092(6) Uani 1 1 d . . . . .
H69 H 0.2083 0.4083 0.2419 0.111 Uiso 1 1 calc R U . . .
C70 C 0.1502(9) 0.3256(8) 0.2389(8) 0.066(4) Uani 1 1 d . . . . .
H70 H 0.1638 0.3329 0.1879 0.080 Uiso 1 1 calc R U . . .
C71 C 0.2724(8) 0.0639(9) 0.1381(8) 0.058(4) Uani 1 1 d . . . . .
C72 C 0.4150(9) -0.0064(9) 0.1522(8) 0.073(5) Uani 1 1 d . . . . .
H72A H 0.4766 -0.0064 0.1271 0.087 Uiso 1 1 calc R U . . .
H72B H 0.4038 0.0024 0.2010 0.087 Uiso 1 1 calc R U . . .
H72C H 0.4031 -0.0561 0.1549 0.087 Uiso 1 1 calc R U . . .
C73 C 0.4057(9) 0.1009(9) 0.0510(7) 0.079(5) Uani 1 1 d . . . . .
H73A H 0.4693 0.0809 0.0445 0.094 Uiso 1 1 calc R U . . .
H73B H 0.3888 0.1000 0.0080 0.094 Uiso 1 1 calc R U . . .
H73C H 0.3902 0.1538 0.0586 0.094 Uiso 1 1 calc R U . . .
C74 C -0.1031(10) 0.2168(7) 0.1079(6) 0.051(4) Uani 1 1 d . . . . .
C75 C -0.1479(9) 0.3104(8) 0.0057(8) 0.078(5) Uani 1 1 d . . . . .
H75A H -0.2032 0.3388 -0.0072 0.093 Uiso 1 1 calc R U . . .
H75B H -0.1148 0.3466 0.0061 0.093 Uiso 1 1 calc R U . . .
H75C H -0.1130 0.2783 -0.0297 0.093 Uiso 1 1 calc R U . . .
C76 C -0.2629(8) 0.2642(8) 0.1134(7) 0.069(4) Uani 1 1 d . . . . .
H76A H -0.2993 0.3005 0.0824 0.082 Uiso 1 1 calc R U . . .
H76B H -0.2740 0.2129 0.1221 0.082 Uiso 1 1 calc R U . . .
H76C H -0.2775 0.2806 0.1595 0.082 Uiso 1 1 calc R U . . .
C77 C 0.6335(10) 0.1296(9) 0.5541(9) 0.085(6) Uani 1 1 d . . . . .
H77A H 0.6848 0.1535 0.5380 0.102 Uiso 1 1 calc R U . . .
H77B H 0.5818 0.1700 0.5439 0.102 Uiso 1 1 calc R U . . .
C78 C 0.1329(12) -0.3669(8) 0.3104(9) 0.095(6) Uani 1 1 d . . . . .
H78A H 0.0803 -0.3270 0.3259 0.115 Uiso 1 1 calc R U . . .
H78B H 0.1835 -0.3421 0.2885 0.115 Uiso 1 1 calc R U . . .
C79 C -0.1364(10) 0.3727(10) 0.1829(8) 0.080(5) Uani 1 1 d . . . . .
H79A H -0.0851 0.3320 0.1668 0.096 Uiso 1 1 calc R U . . .
H79B H -0.1880 0.3492 0.2038 0.096 Uiso 1 1 calc R U . . .
C80 C 0.3666(11) 0.8678(11) -0.0534(9) 0.097(6) Uani 1 1 d . . . . .
H80A H 0.4187 0.8276 -0.0434 0.117 Uiso 1 1 calc R U . . .
H80B H 0.3154 0.8437 -0.0372 0.117 Uiso 1 1 calc R U . . .

loop_
_atom_site_aniso_label
_atom_site_aniso_U_11
_atom_site_aniso_U_22
_atom_site_aniso_U_33
_atom_site_aniso_U_23
_atom_site_aniso_U_13
_atom_site_aniso_U_12
Pr1 0.0371(4) 0.0343(4) 0.0370(4) -0.0047(3) -0.0086(3) -0.0076(3)
Pr2 0.0356(4) 0.0337(4) 0.0381(4) -0.0053(3) -0.0086(3) -0.0075(3)
Pr3 0.0366(4) 0.0341(4) 0.0387(4) -0.0051(3) -0.0100(3) -0.0082(4)
Pr4 0.0358(4) 0.0336(4) 0.0384(4) -0.0059(3) -0.0095(3) -0.0064(3)
Cl1 0.144(5) 0.110(5) 0.084(4) 0.010(3) -0.011(3) -0.041(4)
Cl2 0.076(3) 0.117(5) 0.119(4) -0.002(4) -0.044(3) -0.004(3)
Cl3 0.077(3) 0.113(4) 0.137(5) -0.058(4) 0.003(3) -0.011(3)
Cl4 0.147(5) 0.109(4) 0.143(5) -0.046(4) -0.054(4) -0.037(4)
Cl5 0.087(4) 0.109(4) 0.098(4) -0.023(3) -0.013(3) -0.009(3)
Cl6 0.152(5) 0.101(4) 0.152(5) -0.026(4) -0.074(4) -0.025(4)
Cl7 0.135(5) 0.114(5) 0.102(4) 0.000(4) -0.015(4) -0.025(4)
Cl8 0.081(4) 0.114(5) 0.132(5) -0.016(4) -0.037(3) -0.015(3)
S1 0.046(2) 0.064(3) 0.064(2) -0.022(2) -0.0053(18) -0.020(2)
S2 0.045(2) 0.055(3) 0.072(3) -0.022(2) -0.0020(19) -0.011(2)
S3 0.039(2) 0.048(2) 0.054(2) -0.0146(18) -0.0150(16) -0.0068(18)
S4 0.040(2) 0.045(2) 0.066(2) -0.0270(18) -0.0109(17) -0.0037(17)
S5 0.049(2) 0.051(2) 0.071(3) -0.023(2) -0.0214(19) -0.0084(19)
S6 0.0388(19) 0.045(2) 0.055(2) -0.0161(17) -0.0214(16) -0.0004(17)
S7 0.041(2) 0.041(2) 0.069(3) -0.0134(19) -0.0022(18) -0.0055(18)
S8 0.053(2) 0.058(3) 0.063(2) -0.017(2) -0.0130(19) -0.022(2)
S9 0.045(2) 0.048(2) 0.047(2) 0.0103(17) -0.0068(17) -0.0109(19)
S10 0.0330(18) 0.046(2) 0.0405(19) -0.0042(16) -0.0013(15) -0.0020(16)
S11 0.043(2) 0.053(2) 0.071(3) 0.002(2) -0.0216(19) -0.0108(19)
S12 0.053(2) 0.061(3) 0.054(2) 0.0043(19) -0.0166(19) -0.019(2)
S13 0.044(2) 0.040(2) 0.071(3) 0.0002(19) -0.0193(19) -0.0069(18)
S14 0.045(2) 0.060(3) 0.053(2) 0.0005(19) -0.0049(18) -0.022(2)
S15 0.044(2) 0.048(2) 0.051(2) 0.0006(18) -0.0087(17) -0.0039(18)
S16 0.044(2) 0.051(2) 0.0393(19) -0.0051(17) -0.0044(16) -0.0056(18)
O1 0.034(5) 0.041(5) 0.041(5) -0.004(4) -0.010(4) -0.005(4)
O2 0.042(5) 0.032(5) 0.033(5) 0.002(4) -0.011(4) -0.007(4)
O3 0.037(5) 0.037(5) 0.041(5) -0.013(4) -0.008(4) -0.008(4)
O4 0.037(5) 0.041(5) 0.037(5) -0.007(4) -0.008(4) -0.010(4)
N1 0.040(6) 0.050(7) 0.030(5) -0.008(5) -0.007(5) -0.008(5)
N2 0.071(8) 0.033(6) 0.047(6) 0.003(5) -0.021(6) -0.030(6)
N3 0.079(8) 0.021(5) 0.032(5) 0.003(4) -0.021(5) -0.006(5)
N4 0.046(8) 0.070(9) 0.050(7) -0.004(6) 0.005(6) -0.015(7)
N5 0.046(6) 0.053(7) 0.052(7) -0.033(6) 0.008(5) 0.001(6)
N6 0.053(7) 0.054(8) 0.054(7) -0.012(6) -0.011(6) -0.028(6)
N7 0.040(6) 0.043(7) 0.033(5) -0.005(5) -0.006(5) -0.003(5)
N8 0.040(6) 0.052(7) 0.057(7) -0.026(6) -0.009(5) -0.012(6)
N9 0.059(8) 0.049(7) 0.063(8) -0.008(6) -0.034(6) -0.004(6)
N10 0.043(7) 0.081(10) 0.069(9) -0.005(8) -0.010(7) -0.023(8)
N11 0.040(6) 0.045(7) 0.045(6) -0.009(5) -0.014(5) -0.013(6)
N12 0.048(6) 0.027(5) 0.064(7) -0.021(5) -0.028(5) 0.006(5)
N13 0.069(8) 0.045(7) 0.025(5) -0.011(5) 0.003(5) -0.015(6)
N14 0.034(7) 0.080(10) 0.081(9) -0.018(8) -0.005(6) -0.023(7)
N15 0.054(8) 0.052(8) 0.051(7) 0.007(6) -0.025(6) -0.008(6)
N16 0.042(7) 0.058(8) 0.038(6) -0.001(6) -0.008(5) -0.009(6)
N17 0.075(8) 0.050(7) 0.024(5) 0.005(5) -0.011(5) -0.024(7)
N18 0.050(6) 0.039(6) 0.049(7) 0.001(5) -0.028(5) -0.014(5)
N19 0.033(7) 0.084(10) 0.076(9) -0.023(7) -0.021(6) -0.007(7)
N20 0.058(8) 0.043(7) 0.058(8) -0.011(6) -0.018(6) 0.004(6)
C1 0.052(8) 0.092(12) 0.027(6) -0.004(7) -0.021(6) -0.024(8)
C2 0.042(7) 0.083(10) 0.018(5) -0.018(6) -0.013(5) 0.000(7)
C3 0.055(10) 0.061(10) 0.071(11) -0.014(9) -0.018(8) -0.007(8)
C4 0.046(8) 0.065(10) 0.062(9) -0.022(8) -0.012(7) -0.011(7)
C5 0.032(7) 0.024(6) 0.039(7) 0.004(5) -0.004(5) -0.005(5)
C6 0.058(8) 0.042(8) 0.034(6) -0.002(6) -0.036(6) 0.002(6)
C7 0.094(11) 0.034(7) 0.038(7) -0.006(6) -0.005(7) -0.036(8)
C8 0.049(8) 0.041(8) 0.045(8) 0.002(6) -0.014(7) -0.013(7)
C9 0.089(12) 0.070(11) 0.050(9) 0.019(8) -0.042(9) -0.025(9)
C10 0.152(18) 0.099(14) 0.045(9) -0.001(9) -0.038(10) -0.063(14)
C11 0.137(17) 0.098(13) 0.093(13) -0.006(10) -0.035(12) -0.083(13)
C12 0.115(15) 0.124(16) 0.046(9) -0.014(10) 0.002(9) -0.086(14)
C13 0.111(15) 0.052(11) 0.081(13) -0.009(9) -0.017(11) -0.006(11)
C14 0.070(11) 0.042(9) 0.055(9) -0.002(7) -0.010(8) -0.018(8)
C15 0.049(10) 0.107(15) 0.084(12) 0.000(10) -0.014(9) -0.038(10)
C16 0.055(11) 0.111(16) 0.071(11) -0.024(11) 0.007(9) -0.020(11)
C17 0.025(6) 0.073(10) 0.041(7) -0.001(7) -0.020(5) -0.009(6)
C18 0.035(8) 0.091(13) 0.078(11) -0.027(10) -0.004(7) 0.003(8)
C19 0.073(10) 0.080(12) 0.081(11) -0.046(10) 0.008(8) -0.032(10)
C20 0.050(8) 0.034(7) 0.066(9) -0.011(6) -0.016(7) -0.003(6)
C21 0.051(9) 0.061(10) 0.112(13) -0.037(10) -0.008(9) -0.031(8)
C22 0.047(9) 0.086(12) 0.036(7) -0.014(7) -0.012(6) -0.009(8)
C23 0.084(11) 0.056(9) 0.039(7) 0.017(7) -0.036(8) -0.025(9)
C24 0.052(9) 0.048(9) 0.049(9) -0.018(7) -0.010(7) -0.009(8)
C25 0.030(6) 0.043(8) 0.046(7) -0.024(6) 0.016(5) -0.013(6)
C26 0.051(8) 0.072(10) 0.040(8) -0.019(7) -0.021(6) 0.001(7)
C27 0.078(10) 0.032(7) 0.040(8) 0.002(6) -0.021(7) -0.021(7)
C28 0.107(14) 0.049(9) 0.071(10) -0.007(8) -0.015(10) -0.048(10)
C29 0.087(11) 0.111(14) 0.069(10) 0.048(9) -0.044(9) -0.070(11)
C30 0.072(10) 0.160(17) 0.042(8) 0.059(9) -0.029(7) -0.062(11)
C31 0.085(12) 0.071(11) 0.084(12) 0.023(9) -0.021(10) -0.045(10)
C32 0.065(9) 0.050(8) 0.043(7) 0.006(6) -0.023(6) -0.032(7)
C33 0.073(9) 0.014(5) 0.041(7) -0.007(5) -0.013(6) 0.001(6)
C34 0.110(13) 0.041(8) 0.078(11) -0.026(8) -0.047(10) 0.007(8)
C35 0.073(12) 0.071(12) 0.077(11) -0.023(9) -0.025(9) -0.007(10)
C36 0.041(7) 0.042(8) 0.053(8) 0.006(6) -0.019(6) -0.016(7)
C37 0.043(9) 0.063(11) 0.096(13) 0.003(9) -0.001(9) 0.000(8)
C38 0.063(11) 0.101(15) 0.084(12) -0.021(11) -0.010(9) -0.032(11)
C39 0.046(8) 0.075(10) 0.022(6) -0.014(6) 0.000(5) -0.011(7)
C40 0.046(8) 0.072(10) 0.039(8) -0.009(7) -0.005(6) 0.012(7)
C41 0.074(11) 0.061(10) 0.041(8) -0.010(7) -0.011(8) -0.013(9)
C42 0.049(8) 0.093(12) 0.072(10) -0.061(9) -0.014(7) 0.005(8)
C43 0.037(7) 0.056(9) 0.042(8) -0.006(7) 0.003(6) -0.019(7)
C44 0.048(8) 0.042(8) 0.034(7) -0.028(6) -0.002(6) 0.002(6)
C45 0.060(8) 0.028(6) 0.028(6) 0.013(5) -0.015(6) -0.019(6)
C46 0.057(8) 0.052(8) 0.048(7) -0.034(6) -0.013(6) -0.020(7)
C47 0.086(11) 0.059(9) 0.050(8) -0.040(7) 0.017(7) -0.019(8)
C48 0.107(15) 0.15(2) 0.069(12) -0.063(13) 0.026(10) -0.054(14)
C49 0.068(10) 0.131(16) 0.092(13) -0.075(12) 0.024(9) -0.053(11)
C50 0.129(15) 0.063(11) 0.046(9) -0.018(8) 0.011(9) -0.033(10)
C51 0.151(17) 0.072(12) 0.045(8) -0.005(8) -0.014(9) -0.068(12)
C52 0.058(9) 0.033(7) 0.044(7) -0.009(6) -0.013(6) -0.003(6)
C53 0.047(9) 0.069(11) 0.144(16) -0.033(11) -0.051(10) 0.017(8)
C54 0.051(10) 0.120(17) 0.113(15) -0.023(13) -0.015(10) -0.016(11)
C55 0.024(6) 0.040(8) 0.037(7) -0.007(6) -0.001(5) 0.000(5)
C56 0.102(13) 0.067(11) 0.041(8) 0.018(7) -0.033(8) -0.026(10)
C57 0.050(10) 0.091(14) 0.085(12) -0.025(10) -0.012(8) -0.002(10)
C58 0.064(9) 0.033(7) 0.066(9) -0.010(6) -0.017(8) -0.021(7)
C59 0.054(9) 0.102(13) 0.042(8) -0.012(8) -0.006(7) -0.048(9)
C60 0.040(8) 0.086(12) 0.057(10) -0.021(9) -0.015(7) -0.010(8)
C61 0.071(10) 0.038(7) 0.043(7) 0.004(6) -0.019(7) -0.022(7)
C62 0.049(8) 0.032(7) 0.059(9) -0.011(6) -0.031(7) 0.002(6)
C63 0.031(6) 0.033(7) 0.049(8) 0.013(6) -0.024(6) 0.002(5)
C64 0.077(10) 0.066(10) 0.049(8) -0.036(7) -0.014(7) -0.028(9)
C65 0.057(9) 0.030(7) 0.060(9) 0.012(6) -0.006(7) -0.019(7)
C66 0.092(12) 0.080(11) 0.059(9) 0.015(8) -0.032(8) -0.056(10)
C67 0.130(15) 0.081(11) 0.051(9) -0.009(8) -0.013(9) -0.073(12)
C68 0.168(19) 0.075(11) 0.063(10) 0.003(9) -0.034(11) -0.076(13)
C69 0.131(16) 0.088(13) 0.097(13) 0.010(10) -0.054(12) -0.082(13)
C70 0.064(9) 0.055(10) 0.083(11) -0.008(8) -0.029(8) -0.009(8)
C71 0.036(7) 0.075(11) 0.081(10) -0.030(9) -0.013(7) -0.027(8)
C72 0.047(9) 0.090(13) 0.088(11) -0.025(10) -0.003(8) -0.034(9)
C73 0.052(9) 0.117(15) 0.071(10) -0.030(10) 0.020(8) -0.052(10)
C74 0.080(11) 0.039(8) 0.039(8) 0.001(6) -0.023(7) -0.021(8)
C75 0.063(10) 0.056(10) 0.107(14) 0.003(10) -0.049(10) 0.010(8)
C76 0.052(9) 0.080(11) 0.069(10) 0.006(8) -0.038(8) 0.000(8)
C77 0.072(12) 0.060(11) 0.120(15) 0.024(10) -0.050(11) -0.022(9)
C78 0.098(14) 0.042(9) 0.129(16) -0.028(10) 0.009(12) -0.016(9)
C79 0.054(9) 0.103(14) 0.083(11) -0.030(10) -0.003(8) -0.020(10)
C80 0.078(14) 0.098(16) 0.115(16) 0.011(13) -0.045(12) -0.027(12)

loop_
_atom_type_symbol
_atom_type_description
_atom_type_scat_dispersion_real
_atom_type_scat_dispersion_imag
_atom_type_scat_source
C C 0.0033 0.0016 'International Tables Vol C Tables 4.2.6.8 and 6.1.1.4'
H H 0.0000 0.0000 'International Tables Vol C Tables 4.2.6.8 and 6.1.1.4'
N N 0.0061 0.0033 'International Tables Vol C Tables 4.2.6.8 and 6.1.1.4'
O O 0.0106 0.0060 'International Tables Vol C Tables 4.2.6.8 and 6.1.1.4'
Cl Cl 0.1484 0.1585 'International Tables Vol C Tables 4.2.6.8 and 6.1.1.4'
Pr Pr -0.2180 2.8214 'International Tables Vol C Tables 4.2.6.8 and 6.1.1.4'
S S 0.1246 0.1234 'International Tables Vol C Tables 4.2.6.8 and 6.1.1.4'

loop_
_geom_angle_atom_site_label_1
_geom_angle_atom_site_label_2
_geom_angle_atom_site_label_3
_geom_angle
_geom_angle_site_symmetry_1
_geom_angle_site_symmetry_3
O1 Pr1 O1 68.1(3) . 2_665
O1 Pr1 N3 130.5(3) . 2_665
O1 Pr1 N3 62.4(3) 2_665 2_665
O1 Pr1 N1 62.2(3) . .
O1 Pr1 N1 130.2(3) 2_665 .
N3 Pr1 N1 166.6(3) 2_665 .
O1 Pr1 S4 124.63(19) . .
O1 Pr1 S4 133.4(2) 2_665 .
N3 Pr1 S4 91.7(2) 2_665 .
N1 Pr1 S4 81.5(2) . .
O1 Pr1 S1 133.86(19) . .
O1 Pr1 S1 136.40(19) 2_665 .
N3 Pr1 S1 85.7(2) 2_665 .
N1 Pr1 S1 81.2(2) . .
S4 Pr1 S1 71.42(10) . .
O1 Pr1 S3 86.80(19) . .
O1 Pr1 S3 76.76(19) 2_665 .
N3 Pr1 S3 83.0(3) 2_665 .
N1 Pr1 S3 103.5(2) . .
S4 Pr1 S3 61.38(9) . .
S1 Pr1 S3 130.90(10) . .
O1 Pr1 S2 91.9(2) . .
O1 Pr1 S2 84.69(19) 2_665 .
N3 Pr1 S2 83.1(2) 2_665 .
N1 Pr1 S2 93.0(2) . .
S4 Pr1 S2 132.68(9) . .
S1 Pr1 S2 61.32(10) . .
S3 Pr1 S2 160.49(10) . .
O1 Pr1 Pr1 34.36(16) . 2_665
O1 Pr1 Pr1 33.78(18) 2_665 2_665
N3 Pr1 Pr1 96.2(2) 2_665 2_665
N1 Pr1 Pr1 96.5(2) . 2_665
S4 Pr1 Pr1 139.35(7) . 2_665
S1 Pr1 Pr1 148.81(8) . 2_665
S3 Pr1 Pr1 80.05(6) . 2_665
S2 Pr1 Pr1 87.91(7) . 2_665
O2 Pr2 O2 67.0(3) . 2_666
O2 Pr2 N6 128.5(3) . 2_666
O2 Pr2 N6 61.5(3) 2_666 2_666
O2 Pr2 N8 63.2(3) . .
O2 Pr2 N8 130.1(3) 2_666 .
N6 Pr2 N8 167.5(3) 2_666 .
O2 Pr2 S5 125.5(2) . .
O2 Pr2 S5 133.3(2) 2_666 .
N6 Pr2 S5 92.6(2) 2_666 .
N8 Pr2 S5 81.5(2) . .
O2 Pr2 S8 133.83(19) . .
O2 Pr2 S8 137.41(19) 2_666 .
N6 Pr2 S8 87.2(2) 2_666 .
N8 Pr2 S8 80.5(2) . .
S5 Pr2 S8 71.19(10) . .
O2 Pr2 S7 91.3(2) . .
O2 Pr2 S7 85.13(19) 2_666 .
N6 Pr2 S7 83.1(3) 2_666 .
N8 Pr2 S7 92.7(2) . .
S5 Pr2 S7 132.71(10) . .
S8 Pr2 S7 61.59(10) . .
O2 Pr2 S6 87.34(19) . .
O2 Pr2 S6 76.23(19) 2_666 .
N6 Pr2 S6 82.4(3) 2_666 .
N8 Pr2 S6 104.1(2) . .
S5 Pr2 S6 61.39(9) . .
S8 Pr2 S6 130.70(10) . .
S7 Pr2 S6 160.28(9) . .
O2 Pr2 Pr2 33.75(16) . 2_666
O2 Pr2 Pr2 33.23(17) 2_666 2_666
N6 Pr2 Pr2 94.7(2) 2_666 2_666
N8 Pr2 Pr2 96.9(2) . 2_666
S5 Pr2 Pr2 139.41(8) . 2_666
S8 Pr2 Pr2 148.95(8) . 2_666
S7 Pr2 Pr2 87.83(7) . 2_666
S6 Pr2 Pr2 80.13(6) . 2_666
O4 Pr3 O3 67.3(2) . .
O4 Pr3 N18 129.6(3) . .
O3 Pr3 N18 62.3(3) . .
O4 Pr3 N11 62.2(3) . .
O3 Pr3 N11 129.3(3) . .
N18 Pr3 N11 167.5(3) . .
O4 Pr3 S9 124.59(19) . .
O3 Pr3 S9 133.3(2) . .
N18 Pr3 S9 91.8(2) . .
N11 Pr3 S9 82.1(2) . .
O4 Pr3 S12 133.9(2) . .
O3 Pr3 S12 137.48(17) . .
N18 Pr3 S12 87.0(2) . .
N11 Pr3 S12 80.8(2) . .
S9 Pr3 S12 71.32(10) . .
O4 Pr3 S11 92.3(2) . .
O3 Pr3 S11 84.95(19) . .
N18 Pr3 S11 83.3(2) . .
N11 Pr3 S11 92.8(2) . .
S9 Pr3 S11 132.74(10) . .
S12 Pr3 S11 61.51(10) . .
O4 Pr3 S10 86.64(19) . .
O3 Pr3 S10 76.34(19) . .
N18 Pr3 S10 82.2(2) . .
N11 Pr3 S10 104.1(2) . .
S9 Pr3 S10 61.33(9) . .
S12 Pr3 S10 130.83(10) . .
S11 Pr3 S10 160.16(10) . .
O4 Pr3 Pr4 34.35(17) . .
O3 Pr3 Pr4 32.96(16) . .
N18 Pr3 Pr4 95.3(2) . .
N11 Pr3 Pr4 96.5(2) . .
S9 Pr3 Pr4 139.42(7) . .
S12 Pr3 Pr4 148.82(8) . .
S11 Pr3 Pr4 87.80(7) . .
S10 Pr3 Pr4 80.13(6) . .
O3 Pr4 O4 67.1(2) . .
O3 Pr4 N13 129.3(3) . .
O4 Pr4 N13 62.2(3) . .
O3 Pr4 N16 63.2(3) . .
O4 Pr4 N16 130.1(3) . .
N13 Pr4 N16 167.0(3) . .
O3 Pr4 S15 125.70(19) . .
O4 Pr4 S15 133.9(2) . .
N13 Pr4 S15 91.4(2) . .
N16 Pr4 S15 81.5(2) . .
O3 Pr4 S14 134.1(2) . .
O4 Pr4 S14 136.50(17) . .
N13 Pr4 S14 86.4(2) . .
N16 Pr4 S14 80.9(2) . .
S15 Pr4 S14 71.01(10) . .
O3 Pr4 S13 91.33(19) . .
O4 Pr4 S13 84.44(19) . .
N13 Pr4 S13 83.8(3) . .
N16 Pr4 S13 92.9(2) . .
S15 Pr4 S13 132.46(10) . .
S14 Pr4 S13 61.50(10) . .
O3 Pr4 S16 87.22(19) . .
O4 Pr4 S16 77.07(19) . .
N13 Pr4 S16 82.1(3) . .
N16 Pr4 S16 103.8(2) . .
S15 Pr4 S16 61.50(10) . .
S14 Pr4 S16 130.62(11) . .
S13 Pr4 S16 160.48(10) . .
O3 Pr4 Pr3 33.37(17) . .
O4 Pr4 Pr3 33.73(16) . .
N13 Pr4 Pr3 96.0(2) . .
N16 Pr4 Pr3 96.5(2) . .
S15 Pr4 Pr3 139.55(7) . .
S14 Pr4 Pr3 148.97(8) . .
S13 Pr4 Pr3 87.93(7) . .
S16 Pr4 Pr3 80.19(7) . .
C14 S1 Pr1 89.6(5) . .
C14 S2 Pr1 88.9(5) . .
C17 S3 Pr1 89.0(4) . .
C17 S4 Pr1 89.7(5) . .
C33 S5 Pr2 89.8(4) . .
C33 S6 Pr2 87.2(4) . .
C36 S7 Pr2 88.8(5) . .
C36 S8 Pr2 89.2(4) . .
C74 S9 Pr3 89.6(5) . .
C74 S10 Pr3 87.7(5) . .
C71 S11 Pr3 89.4(5) . .
C71 S12 Pr3 88.6(4) . .
C52 S13 Pr4 89.7(4) . .
C52 S14 Pr4 90.1(4) . .
C55 S15 Pr4 90.0(4) . .
C55 S16 Pr4 88.4(4) . .
C6 O1 Pr1 127.6(7) . .
C6 O1 Pr1 120.3(7) . 2_665
Pr1 O1 Pr1 111.9(3) . 2_665
C25 O2 Pr2 127.4(7) . .
C25 O2 Pr2 119.5(7) . 2_666
Pr2 O2 Pr2 113.0(3) . 2_666
C63 O3 Pr4 125.3(7) . .
C63 O3 Pr3 120.9(7) . .
Pr4 O3 Pr3 113.7(3) . .
C44 O4 Pr3 127.7(7) . .
C44 O4 Pr4 119.8(7) . .
Pr3 O4 Pr4 111.9(3) . .
C5 N1 C1 120.1(10) . .
C5 N1 Pr1 116.9(7) . .
C1 N1 Pr1 122.9(8) . .
C6 N2 N3 112.5(9) . .
C7 N3 N2 116.4(10) . .
C7 N3 Pr1 124.3(8) . 2_665
N2 N3 Pr1 119.0(6) . 2_665
C14 N4 C16 124.0(13) . .
C14 N4 C15 121.6(13) . .
C16 N4 C15 114.4(12) . .
C17 N5 C18 120.6(10) . .
C17 N5 C19 122.9(11) . .
C18 N5 C19 116.4(11) . .
C26 N6 N7 118.3(10) . .
C26 N6 Pr2 119.9(7) . 2_666
N7 N6 Pr2 121.4(7) . 2_666
C25 N7 N6 109.5(10) . .
C20 N8 C24 115.5(11) . .
C20 N8 Pr2 124.7(9) . .
C24 N8 Pr2 119.8(7) . .
C33 N9 C34 121.0(11) . .
C33 N9 C35 123.4(11) . .
C34 N9 C35 115.6(12) . .
C36 N10 C37 123.4(12) . .
C36 N10 C38 121.9(13) . .
C37 N10 C38 114.6(11) . .
C43 N11 C39 119.3(11) . .
C43 N11 Pr3 118.1(8) . .
C39 N11 Pr3 122.6(8) . .
C44 N12 N13 113.6(9) . .
C45 N13 N12 116.7(9) . .
C45 N13 Pr4 123.9(7) . .
N12 N13 Pr4 118.8(6) . .
C52 N14 C54 120.0(13) . .
C52 N14 C53 120.5(12) . .
C54 N14 C53 119.4(12) . .
C55 N15 C56 122.0(11) . .
C55 N15 C57 124.7(11) . .
C56 N15 C57 113.1(11) . .
C58 N16 C62 118.0(12) . .
C58 N16 Pr4 124.3(8) . .
C62 N16 Pr4 117.7(8) . .
C63 N17 N18 110.7(10) . .
C64 N18 N17 118.8(10) . .
C64 N18 Pr3 120.4(8) . .
N17 N18 Pr3 120.3(7) . .
C71 N19 C72 120.1(13) . .
C71 N19 C73 125.3(13) . .
C72 N19 C73 114.5(11) . .
C74 N20 C75 122.3(12) . .
C74 N20 C76 121.4(11) . .
C75 N20 C76 116.3(11) . .
N1 C1 C2 121.2(12) . .
N1 C1 H1 119.4 . .
C2 C1 H1 119.4 . .
C3 C2 C1 117.4(11) . .
C3 C2 H2 121.3 . .
C1 C2 H2 121.3 . .
C4 C3 C2 121.0(14) . .
C4 C3 H3 119.5 . .
C2 C3 H3 119.5 . .
C3 C4 C5 119.0(13) . .
C3 C4 H4 120.5 . .
C5 C4 H4 120.5 . .
N1 C5 C4 121.0(10) . .
N1 C5 C6 117.4(10) . .
C4 C5 C6 121.5(10) . .
O1 C6 N2 125.3(9) . .
O1 C6 C5 115.8(10) . .
N2 C6 C5 118.9(9) . .
N3 C7 C8 135.7(12) . .
N3 C7 H7 112.1 . .
C8 C7 H7 112.1 . .
C9 C8 C13 120.0(13) . .
C9 C8 C7 126.9(12) . .
C13 C8 C7 113.0(12) . .
C10 C9 C8 117.3(13) . .
C10 C9 H9 121.3 . .
C8 C9 H9 121.3 . .
C11 C10 C9 125.7(14) . .
C11 C10 H10 117.2 . .
C9 C10 H10 117.2 . .
C10 C11 C12 117.6(15) . .
C10 C11 H11 121.2 . .
C12 C11 H11 121.2 . .
C11 C12 C13 118.7(14) . .
C11 C12 H12 120.6 . .
C13 C12 H12 120.6 . .
C8 C13 C12 120.0(15) . .
C8 C13 H13 120.0 . .
C12 C13 H13 120.0 . .
N4 C14 S1 119.4(10) . .
N4 C14 S2 120.8(11) . .
S1 C14 S2 119.8(9) . .
N4 C15 H15A 109.5 . .
N4 C15 H15B 109.5 . .
H15A C15 H15B 109.5 . .
N4 C15 H15C 109.5 . .
H15A C15 H15C 109.5 . .
H15B C15 H15C 109.5 . .
N4 C16 H16A 109.5 . .
N4 C16 H16B 109.5 . .
H16A C16 H16B 109.5 . .
N4 C16 H16C 109.5 . .
H16A C16 H16C 109.5 . .
H16B C16 H16C 109.5 . .
N5 C17 S3 121.1(8) . .
N5 C17 S4 120.2(9) . .
S3 C17 S4 118.7(8) . .
N5 C18 H18A 109.5 . .
N5 C18 H18B 109.5 . .
H18A C18 H18B 109.5 . .
N5 C18 H18C 109.5 . .
H18A C18 H18C 109.5 . .
H18B C18 H18C 109.5 . .
N5 C19 H19A 109.5 . .
N5 C19 H19B 109.5 . .
H19A C19 H19B 109.5 . .
N5 C19 H19C 109.5 . .
H19A C19 H19C 109.5 . .
H19B C19 H19C 109.5 . .
N8 C20 C21 124.0(12) . .
N8 C20 H20 118.0 . .
C21 C20 H20 118.0 . .
C22 C21 C20 120.5(12) . .
C22 C21 H21 119.7 . .
C20 C21 H21 119.7 . .
C21 C22 C23 116.7(12) . .
C21 C22 H22 121.6 . .
C23 C22 H22 121.6 . .
C24 C23 C22 119.6(12) . .
C24 C23 H23 120.2 . .
C22 C23 H23 120.2 . .
C23 C24 N8 123.5(11) . .
C23 C24 C25 124.3(12) . .
N8 C24 C25 112.1(11) . .
O2 C25 N7 127.7(10) . .
O2 C25 C24 117.4(10) . .
N7 C25 C24 114.8(11) . .
N6 C26 C27 132.3(11) . .
N6 C26 H26 113.8 . .
C27 C26 H26 113.8 . .
C32 C27 C28 117.5(11) . .
C32 C27 C26 115.5(11) . .
C28 C27 C26 126.1(11) . .
C27 C28 C29 120.7(12) . .
C27 C28 H28 119.7 . .
C29 C28 H28 119.7 . .
C28 C29 C30 117.7(13) . .
C28 C29 H29 121.1 . .
C30 C29 H29 121.1 . .
C31 C30 C29 122.1(12) . .
C31 C30 H30 119.0 . .
C29 C30 H30 119.0 . .
C30 C31 C32 118.9(13) . .
C30 C31 H31 120.6 . .
C32 C31 H31 120.6 . .
C27 C32 C31 122.6(12) . .
C27 C32 H32 118.7 . .
C31 C32 H32 118.7 . .
N9 C33 S5 120.7(9) . .
N9 C33 S6 119.1(10) . .
S5 C33 S6 120.2(7) . .
N9 C34 H34A 109.5 . .
N9 C34 H34B 109.5 . .
H34A C34 H34B 109.5 . .
N9 C34 H34C 109.5 . .
H34A C34 H34C 109.5 . .
H34B C34 H34C 109.5 . .
N9 C35 H35A 109.5 . .
N9 C35 H35B 109.5 . .
H35A C35 H35B 109.5 . .
N9 C35 H35C 109.5 . .
H35A C35 H35C 109.5 . .
H35B C35 H35C 109.5 . .
N10 C36 S7 121.3(11) . .
N10 C36 S8 118.6(10) . .
S7 C36 S8 120.1(7) . .
N10 C37 H37A 109.5 . .
N10 C37 H37B 109.5 . .
H37A C37 H37B 109.5 . .
N10 C37 H37C 109.5 . .
H37A C37 H37C 109.5 . .
H37B C37 H37C 109.5 . .
N10 C38 H38A 109.5 . .
N10 C38 H38B 109.5 . .
H38A C38 H38B 109.5 . .
N10 C38 H38C 109.5 . .
H38A C38 H38C 109.5 . .
H38B C38 H38C 109.5 . .
C40 C39 N11 121.5(13) . .
C40 C39 H39 119.2 . .
N11 C39 H39 119.2 . .
C39 C40 C41 118.8(13) . .
C39 C40 H40 120.6 . .
C41 C40 H40 120.6 . .
C40 C41 C42 119.7(13) . .
C40 C41 H41 120.1 . .
C42 C41 H41 120.1 . .
C43 C42 C41 118.2(14) . .
C43 C42 H42 120.9 . .
C41 C42 H42 120.9 . .
N11 C43 C42 122.4(12) . .
N11 C43 C44 116.0(11) . .
C42 C43 C44 121.6(12) . .
O4 C44 N12 124.9(11) . .
O4 C44 C43 115.9(11) . .
N12 C44 C43 119.0(10) . .
N13 C45 C46 135.7(11) . .
N13 C45 H45 112.2 . .
C46 C45 H45 112.2 . .
C47 C46 C51 120.0(11) . .
C47 C46 C45 125.1(12) . .
C51 C46 C45 114.8(11) . .
C46 C47 C48 115.4(13) . .
C46 C47 H47 122.3 . .
C48 C47 H47 122.3 . .
C49 C48 C47 123.5(15) . .
C49 C48 H48 118.3 . .
C47 C48 H48 118.3 . .
C50 C49 C48 118.2(14) . .
C50 C49 H49 120.9 . .
C48 C49 H49 120.9 . .
C49 C50 C51 119.6(15) . .
C49 C50 H50 120.2 . .
C51 C50 H50 120.2 . .
C50 C51 C46 122.3(13) . .
C50 C51 H51 118.8 . .
C46 C51 H51 118.8 . .
N14 C52 S14 120.9(10) . .
N14 C52 S13 120.8(10) . .
S14 C52 S13 118.2(8) . .
N14 C53 H53A 109.5 . .
N14 C53 H53B 109.5 . .
H53A C53 H53B 109.5 . .
N14 C53 H53C 109.5 . .
H53A C53 H53C 109.5 . .
H53B C53 H53C 109.5 . .
N14 C54 H54A 109.5 . .
N14 C54 H54B 109.5 . .
H54A C54 H54B 109.5 . .
N14 C54 H54C 109.5 . .
H54A C54 H54C 109.5 . .
H54B C54 H54C 109.5 . .
N15 C55 S15 121.2(9) . .
N15 C55 S16 120.3(8) . .
S15 C55 S16 118.6(7) . .
N15 C56 H56A 109.5 . .
N15 C56 H56B 109.5 . .
H56A C56 H56B 109.5 . .
N15 C56 H56C 109.5 . .
H56A C56 H56C 109.5 . .
H56B C56 H56C 109.5 . .
N15 C57 H57A 109.5 . .
N15 C57 H57B 109.5 . .
H57A C57 H57B 109.5 . .
N15 C57 H57C 109.5 . .
H57A C57 H57C 109.5 . .
H57B C57 H57C 109.5 . .
N16 C58 C59 125.5(11) . .
N16 C58 H58 117.2 . .
C59 C58 H58 117.3 . .
C60 C59 C58 116.7(12) . .
C60 C59 H59 121.7 . .
C58 C59 H59 121.7 . .
C59 C60 C61 119.9(13) . .
C59 C60 H60 120.0 . .
C61 C60 H60 120.1 . .
C62 C61 C60 118.1(11) . .
C62 C61 H61 121.0 . .
C60 C61 H61 121.0 . .
N16 C62 C61 121.8(12) . .
N16 C62 C63 115.9(11) . .
C61 C62 C63 122.2(11) . .
O3 C63 N17 125.5(11) . .
O3 C63 C62 117.8(10) . .
N17 C63 C62 116.6(11) . .
N18 C64 C65 133.0(12) . .
N18 C64 H64 113.5 . .
C65 C64 H64 113.5 . .
C66 C65 C70 116.6(12) . .
C66 C65 C64 127.7(11) . .
C70 C65 C64 115.5(12) . .
C67 C66 C65 121.7(12) . .
C67 C66 H66 119.1 . .
C65 C66 H66 119.1 . .
C68 C67 C66 119.8(13) . .
C68 C67 H67 120.1 . .
C66 C67 H67 120.1 . .
C67 C68 C69 120.9(13) . .
C67 C68 H68 119.6 . .
C69 C68 H68 119.5 . .
C68 C69 C70 120.5(14) . .
C68 C69 H69 119.8 . .
C70 C69 H69 119.8 . .
C69 C70 C65 120.4(14) . .
C69 C70 H70 119.8 . .
C65 C70 H70 119.8 . .
N19 C71 S11 123.3(12) . .
N19 C71 S12 116.0(11) . .
S11 C71 S12 120.4(7) . .
N19 C72 H72A 109.5 . .
N19 C72 H72B 109.5 . .
H72A C72 H72B 109.5 . .
N19 C72 H72C 109.5 . .
H72A C72 H72C 109.5 . .
H72B C72 H72C 109.5 . .
N19 C73 H73A 109.5 . .
N19 C73 H73B 109.5 . .
H73A C73 H73B 109.5 . .
N19 C73 H73C 109.5 . .
H73A C73 H73C 109.5 . .
H73B C73 H73C 109.5 . .
N20 C74 S9 121.1(10) . .
N20 C74 S10 119.1(11) . .
S9 C74 S10 119.8(8) . .
N20 C75 H75A 109.5 . .
N20 C75 H75B 109.5 . .
H75A C75 H75B 109.5 . .
N20 C75 H75C 109.5 . .
H75A C75 H75C 109.5 . .
H75B C75 H75C 109.5 . .
N20 C76 H76A 109.5 . .
N20 C76 H76B 109.5 . .
H76A C76 H76B 109.5 . .
N20 C76 H76C 109.5 . .
H76A C76 H76C 109.5 . .
H76B C76 H76C 109.5 . .
Cl1 C77 Cl2 114.2(9) . .
Cl1 C77 H77A 108.7 . .
Cl2 C77 H77A 108.7 . .
Cl1 C77 H77B 108.7 . .
Cl2 C77 H77B 108.7 . .
H77A C77 H77B 107.6 . .
Cl4 C78 Cl3 112.1(8) . .
Cl4 C78 H78A 109.2 . .
Cl3 C78 H78A 109.2 . .
Cl4 C78 H78B 109.2 . .
Cl3 C78 H78B 109.2 . .
H78A C78 H78B 107.9 . .
Cl5 C79 Cl6 115.6(10) . .
Cl5 C79 H79A 108.4 . .
Cl6 C79 H79A 108.4 . .
Cl5 C79 H79B 108.4 . .
Cl6 C79 H79B 108.4 . .
H79A C79 H79B 107.5 . .
Cl7 C80 Cl8 111.0(10) . .
Cl7 C80 H80A 109.4 . .
Cl8 C80 H80A 109.4 . .
Cl7 C80 H80B 109.4 . .
Cl8 C80 H80B 109.4 . .
H80A C80 H80B 108.0 . .

loop_
_geom_bond_atom_site_label_1
_geom_bond_atom_site_label_2
_geom_bond_distance
_geom_bond_site_symmetry_2
Pr1 O1 2.451(8) .
Pr1 O1 2.488(7) 2_665
Pr1 N3 2.585(9) 2_665
Pr1 N1 2.658(9) .
Pr1 S4 2.889(3) .
Pr1 S1 2.906(3) .
Pr1 S3 2.919(3) .
Pr1 S2 2.921(4) .
Pr1 Pr1 4.0917(13) 2_665
Pr2 O2 2.435(7) .
Pr2 O2 2.469(7) 2_666
Pr2 N6 2.562(11) 2_666
Pr2 N8 2.591(11) .
Pr2 S5 2.890(4) .
Pr2 S8 2.904(3) .
Pr2 S7 2.918(4) .
Pr2 S6 2.922(3) .
Pr2 Pr2 4.0898(12) 2_666
Pr3 O4 2.450(7) .
Pr3 O3 2.458(7) .
Pr3 N18 2.576(9) .
Pr3 N11 2.659(9) .
Pr3 S9 2.898(3) .
Pr3 S12 2.911(3) .
Pr3 S11 2.912(4) .
Pr3 S10 2.919(3) .
Pr3 Pr4 4.0927(6) .
Pr4 O3 2.431(7) .
Pr4 O4 2.489(7) .
Pr4 N13 2.573(9) .
Pr4 N16 2.619(10) .
Pr4 S15 2.884(4) .
Pr4 S14 2.911(3) .
Pr4 S13 2.920(3) .
Pr4 S16 2.921(4) .
Cl1 C77 1.684(15) .
Cl2 C77 1.734(16) .
Cl3 C78 1.810(17) .
Cl4 C78 1.648(16) .
Cl5 C79 1.670(16) .
Cl6 C79 1.714(14) .
Cl7 C80 1.679(17) .
Cl8 C80 1.767(18) .
S1 C14 1.714(15) .
S2 C14 1.721(13) .
S3 C17 1.716(12) .
S4 C17 1.729(10) .
S5 C33 1.671(13) .
S6 C33 1.751(11) .
S7 C36 1.717(11) .
S8 C36 1.723(14) .
S9 C74 1.682(14) .
S10 C74 1.746(12) .
S11 C71 1.693(14) .
S12 C71 1.738(15) .
S13 C52 1.739(12) .
S14 C52 1.735(12) .
S15 C55 1.717(10) .
S16 C55 1.735(11) .
O1 C6 1.294(12) .
O1 Pr1 2.488(7) 2_665
O2 C25 1.277(14) .
O2 Pr2 2.469(7) 2_666
O3 C63 1.298(13) .
O4 C44 1.297(11) .
N1 C5 1.348(13) .
N1 C1 1.352(13) .
N2 C6 1.329(14) .
N2 N3 1.408(12) .
N3 C7 1.263(13) .
N3 Pr1 2.585(9) 2_665
N4 C14 1.352(16) .
N4 C16 1.402(18) .
N4 C15 1.450(16) .
N5 C17 1.325(15) .
N5 C18 1.446(14) .
N5 C19 1.470(14) .
N6 C26 1.351(15) .
N6 N7 1.377(12) .
N6 Pr2 2.562(11) 2_666
N7 C25 1.317(13) .
N8 C20 1.314(14) .
N8 C24 1.399(15) .
N9 C33 1.326(15) .
N9 C34 1.446(14) .
N9 C35 1.511(16) .
N10 C36 1.338(15) .
N10 C37 1.460(18) .
N10 C38 1.516(16) .
N11 C43 1.346(14) .
N11 C39 1.385(14) .
N12 C44 1.306(14) .
N12 N13 1.396(13) .
N13 C45 1.300(13) .
N14 C52 1.328(15) .
N14 C54 1.425(18) .
N14 C53 1.452(17) .
N15 C55 1.320(14) .
N15 C56 1.467(14) .
N15 C57 1.475(15) .
N16 C58 1.301(15) .
N16 C62 1.342(14) .
N17 C63 1.345(14) .
N17 N18 1.401(12) .
N18 C64 1.275(14) .
N19 C71 1.328(15) .
N19 C72 1.423(18) .
N19 C73 1.465(16) .
N20 C74 1.335(16) .
N20 C75 1.453(17) .
N20 C76 1.515(15) .
C1 C2 1.409(14) .
C1 H1 0.9500 .
C2 C3 1.379(17) .
C2 H2 0.9500 .
C3 C4 1.377(16) .
C3 H3 0.9500 .
C4 C5 1.382(16) .
C4 H4 0.9500 .
C5 C6 1.463(14) .
C7 C8 1.445(15) .
C7 H7 0.9500 .
C8 C9 1.388(16) .
C8 C13 1.390(18) .
C9 C10 1.371(18) .
C9 H9 0.9500 .
C10 C11 1.343(18) .
C10 H10 0.9500 .
C11 C12 1.402(18) .
C11 H11 0.9500 .
C12 C13 1.42(2) .
C12 H12 0.9500 .
C13 H13 0.9500 .
C15 H15A 0.9800 .
C15 H15B 0.9800 .
C15 H15C 0.9800 .
C16 H16A 0.9800 .
C16 H16B 0.9800 .
C16 H16C 0.9800 .
C18 H18A 0.9800 .
C18 H18B 0.9800 .
C18 H18C 0.9800 .
C19 H19A 0.9800 .
C19 H19B 0.9800 .
C19 H19C 0.9800 .
C20 C21 1.405(19) .
C20 H20 0.9500 .
C21 C22 1.380(18) .
C21 H21 0.9500 .
C22 C23 1.401(15) .
C22 H22 0.9500 .
C23 C24 1.378(16) .
C23 H23 0.9500 .
C24 C25 1.517(15) .
C26 C27 1.465(16) .
C26 H26 0.9500 .
C27 C32 1.390(14) .
C27 C28 1.403(16) .
C28 C29 1.424(17) .
C28 H28 0.9500 .
C29 C30 1.431(19) .
C29 H29 0.9500 .
C30 C31 1.331(19) .
C30 H30 0.9500 .
C31 C32 1.409(16) .
C31 H31 0.9500 .
C32 H32 0.9500 .
C34 H34A 0.9800 .
C34 H34B 0.9800 .
C34 H34C 0.9800 .
C35 H35A 0.9800 .
C35 H35B 0.9800 .
C35 H35C 0.9800 .
C37 H37A 0.9800 .
C37 H37B 0.9800 .
C37 H37C 0.9800 .
C38 H38A 0.9800 .
C38 H38B 0.9800 .
C38 H38C 0.9800 .
C39 C40 1.358(15) .
C39 H39 0.9500 .
C40 C41 1.403(18) .
C40 H40 0.9500 .
C41 C42 1.413(18) .
C41 H41 0.9500 .
C42 C43 1.368(15) .
C42 H42 0.9500 .
C43 C44 1.489(15) .
C45 C46 1.440(13) .
C45 H45 0.9500 .
C46 C47 1.362(16) .
C46 C51 1.375(16) .
C47 C48 1.407(18) .
C47 H47 0.9500 .
C48 C49 1.37(2) .
C48 H48 0.9500 .
C49 C50 1.331(19) .
C49 H49 0.9500 .
C50 C51 1.363(17) .
C50 H50 0.9500 .
C51 H51 0.9500 .
C53 H53A 0.9800 .
C53 H53B 0.9800 .
C53 H53C 0.9800 .
C54 H54A 0.9800 .
C54 H54B 0.9800 .
C54 H54C 0.9800 .
C56 H56A 0.9800 .
C56 H56B 0.9800 .
C56 H56C 0.9800 .
C57 H57A 0.9800 .
C57 H57B 0.9800 .
C57 H57C 0.9800 .
C58 C59 1.422(16) .
C58 H58 0.9500 .
C59 C60 1.344(18) .
C59 H59 0.9500 .
C60 C61 1.424(16) .
C60 H60 0.9500 .
C61 C62 1.405(15) .
C61 H61 0.9500 .
C62 C63 1.455(16) .
C64 C65 1.463(15) .
C64 H64 0.9500 .
C65 C66 1.426(17) .
C65 C70 1.449(16) .
C66 C67 1.398(16) .
C66 H66 0.9500 .
C67 C68 1.386(17) .
C67 H67 0.9500 .
C68 C69 1.39(2) .
C68 H68 0.9500 .
C69 C70 1.399(17) .
C69 H69 0.9500 .
C70 H70 0.9500 .
C72 H72A 0.9800 .
C72 H72B 0.9800 .
C72 H72C 0.9800 .
C73 H73A 0.9800 .
C73 H73B 0.9800 .
C73 H73C 0.9800 .
C75 H75A 0.9800 .
C75 H75B 0.9800 .
C75 H75C 0.9800 .
C76 H76A 0.9800 .
C76 H76B 0.9800 .
C76 H76C 0.9800 .
C77 H77A 0.9900 .
C77 H77B 0.9900 .
C78 H78A 0.9900 .
C78 H78B 0.9900 .
C79 H79A 0.9900 .
C79 H79B 0.9900 .
C80 H80A 0.9900 .
C80 H80B 0.9900 .

loop_
_geom_torsion_atom_site_label_1
_geom_torsion_atom_site_label_2
_geom_torsion_atom_site_label_3
_geom_torsion_atom_site_label_4
_geom_torsion
_geom_torsion_site_symmetry_1
_geom_torsion_site_symmetry_2
_geom_torsion_site_symmetry_3
_geom_torsion_site_symmetry_4
C6 N2 N3 C7 -171.1(12) . . . .
C6 N2 N3 Pr1 3.0(14) . . . 2_665
C26 N6 N7 C25 171.6(11) . . . .
Pr2 N6 N7 C25 -1.4(12) 2_666 . . .
C44 N12 N13 C45 169.5(11) . . . .
C44 N12 N13 Pr4 -1.6(13) . . . .
C63 N17 N18 C64 -169.4(11) . . . .
C63 N17 N18 Pr3 2.2(13) . . . .
C5 N1 C1 C2 -3.9(19) . . . .
Pr1 N1 C1 C2 179.6(9) . . . .
N1 C1 C2 C3 3.5(19) . . . .
C1 C2 C3 C4 -1(2) . . . .
C2 C3 C4 C5 -2(2) . . . .
C1 N1 C5 C4 1.5(18) . . . .
Pr1 N1 C5 C4 178.1(9) . . . .
C1 N1 C5 C6 179.3(11) . . . .
Pr1 N1 C5 C6 -4.1(13) . . . .
C3 C4 C5 N1 1.3(19) . . . .
C3 C4 C5 C6 -176.3(12) . . . .
Pr1 O1 C6 N2 178.2(9) . . . .
Pr1 O1 C6 N2 -8.3(17) 2_665 . . .
Pr1 O1 C6 C5 0.6(16) . . . .
Pr1 O1 C6 C5 174.1(7) 2_665 . . .
N3 N2 C6 O1 3.4(19) . . . .
N3 N2 C6 C5 -179.2(10) . . . .
N1 C5 C6 O1 2.6(17) . . . .
C4 C5 C6 O1 -179.7(12) . . . .
N1 C5 C6 N2 -175.2(11) . . . .
C4 C5 C6 N2 2.6(19) . . . .
N2 N3 C7 C8 7(2) . . . .
Pr1 N3 C7 C8 -166.3(13) 2_665 . . .
N3 C7 C8 C9 1(3) . . . .
N3 C7 C8 C13 177.5(17) . . . .
C13 C8 C9 C10 0(2) . . . .
C7 C8 C9 C10 175.8(15) . . . .
C8 C9 C10 C11 2(3) . . . .
C9 C10 C11 C12 2(3) . . . .
C10 C11 C12 C13 -8(3) . . . .
C9 C8 C13 C12 -6(2) . . . .
C7 C8 C13 C12 177.9(15) . . . .
C11 C12 C13 C8 10(3) . . . .
C16 N4 C14 S1 179.9(12) . . . .
C15 N4 C14 S1 2.3(19) . . . .
C16 N4 C14 S2 -1(2) . . . .
C15 N4 C14 S2 -178.7(10) . . . .
Pr1 S1 C14 N4 -174.7(11) . . . .
Pr1 S1 C14 S2 6.3(8) . . . .
Pr1 S2 C14 N4 174.7(11) . . . .
Pr1 S2 C14 S1 -6.2(8) . . . .
C18 N5 C17 S3 -4.5(18) . . . .
C19 N5 C17 S3 178.6(11) . . . .
C18 N5 C17 S4 177.2(10) . . . .
C19 N5 C17 S4 0.2(18) . . . .
Pr1 S3 C17 N5 -167.4(10) . . . .
Pr1 S3 C17 S4 11.0(7) . . . .
Pr1 S4 C17 N5 167.3(10) . . . .
Pr1 S4 C17 S3 -11.1(7) . . . .
C24 N8 C20 C21 -1.9(19) . . . .
Pr2 N8 C20 C21 178.1(10) . . . .
N8 C20 C21 C22 4(2) . . . .
C20 C21 C22 C23 -5(2) . . . .
C21 C22 C23 C24 3(2) . . . .
C22 C23 C24 N8 -1(2) . . . .
C22 C23 C24 C25 175.0(12) . . . .
C20 N8 C24 C23 0(2) . . . .
Pr2 N8 C24 C23 -179.8(11) . . . .
C20 N8 C24 C25 -176.0(10) . . . .
Pr2 N8 C24 C25 4.0(14) . . . .
Pr2 O2 C25 N7 -176.1(8) . . . .
Pr2 O2 C25 N7 8.5(16) 2_666 . . .
Pr2 O2 C25 C24 0.9(14) . . . .
Pr2 O2 C25 C24 -174.5(7) 2_666 . . .
N6 N7 C25 O2 -4.6(17) . . . .
N6 N7 C25 C24 178.4(10) . . . .
C23 C24 C25 O2 -179.4(13) . . . .
N8 C24 C25 O2 -3.2(16) . . . .
C23 C24 C25 N7 -2.1(19) . . . .
N8 C24 C25 N7 174.2(10) . . . .
N7 N6 C26 C27 -3(2) . . . .
Pr2 N6 C26 C27 170.4(12) 2_666 . . .
N6 C26 C27 C32 -177.9(14) . . . .
N6 C26 C27 C28 -9(3) . . . .
C32 C27 C28 C29 -3(2) . . . .
C26 C27 C28 C29 -172.4(15) . . . .
C27 C28 C29 C30 -1(3) . . . .
C28 C29 C30 C31 2(3) . . . .
C29 C30 C31 C32 3(3) . . . .
C28 C27 C32 C31 8(2) . . . .
C26 C27 C32 C31 178.5(14) . . . .
C30 C31 C32 C27 -8(3) . . . .
C34 N9 C33 S5 2.4(16) . . . .
C35 N9 C33 S5 -178.8(10) . . . .
C34 N9 C33 S6 -177.9(9) . . . .
C35 N9 C33 S6 0.8(17) . . . .
Pr2 S5 C33 N9 -168.8(10) . . . .
Pr2 S5 C33 S6 11.5(7) . . . .
Pr2 S6 C33 N9 168.9(10) . . . .
Pr2 S6 C33 S5 -11.4(7) . . . .
C37 N10 C36 S7 -1.8(19) . . . .
C38 N10 C36 S7 179.7(10) . . . .
C37 N10 C36 S8 179.6(11) . . . .
C38 N10 C36 S8 1.2(18) . . . .
Pr2 S7 C36 N10 -173.1(11) . . . .
Pr2 S7 C36 S8 5.4(7) . . . .
Pr2 S8 C36 N10 173.1(10) . . . .
Pr2 S8 C36 S7 -5.5(7) . . . .
C43 N11 C39 C40 -1.2(18) . . . .
Pr3 N11 C39 C40 -179.9(9) . . . .
N11 C39 C40 C41 0(2) . . . .
C39 C40 C41 C42 2(2) . . . .
C40 C41 C42 C43 -2(2) . . . .
C39 N11 C43 C42 0.8(19) . . . .
Pr3 N11 C43 C42 179.5(10) . . . .
C39 N11 C43 C44 -177.8(11) . . . .
Pr3 N11 C43 C44 0.9(14) . . . .
C41 C42 C43 N11 1(2) . . . .
C41 C42 C43 C44 179.5(13) . . . .
Pr3 O4 C44 N12 -178.6(8) . . . .
Pr4 O4 C44 N12 10.4(16) . . . .
Pr3 O4 C44 C43 -4.0(15) . . . .
Pr4 O4 C44 C43 -174.9(8) . . . .
N13 N12 C44 O4 -5.7(17) . . . .
N13 N12 C44 C43 179.8(11) . . . .
N11 C43 C44 O4 1.6(17) . . . .
C42 C43 C44 O4 -177.0(12) . . . .
N11 C43 C44 N12 176.6(11) . . . .
C42 C43 C44 N12 -2.0(19) . . . .
N12 N13 C45 C46 -1(2) . . . .
Pr4 N13 C45 C46 169.2(12) . . . .
N13 C45 C46 C47 -8(2) . . . .
N13 C45 C46 C51 176.3(15) . . . .
C51 C46 C47 C48 -5(2) . . . .
C45 C46 C47 C48 179.7(14) . . . .
C46 C47 C48 C49 11(3) . . . .
C47 C48 C49 C50 -11(3) . . . .
C48 C49 C50 C51 5(3) . . . .
C49 C50 C51 C46 1(3) . . . .
C47 C46 C51 C50 -1(3) . . . .
C45 C46 C51 C50 175.1(15) . . . .
C54 N14 C52 S14 1.9(19) . . . .
C53 N14 C52 S14 179.3(10) . . . .
C54 N14 C52 S13 -179.1(11) . . . .
C53 N14 C52 S13 -1.8(18) . . . .
Pr4 S14 C52 N14 -174.6(10) . . . .
Pr4 S14 C52 S13 6.5(7) . . . .
Pr4 S13 C52 N14 174.6(10) . . . .
Pr4 S13 C52 S14 -6.5(7) . . . .
C56 N15 C55 S15 -0.8(17) . . . .
C57 N15 C55 S15 175.5(10) . . . .
C56 N15 C55 S16 179.1(9) . . . .
C57 N15 C55 S16 -4.6(18) . . . .
Pr4 S15 C55 N15 167.9(10) . . . .
Pr4 S15 C55 S16 -11.9(7) . . . .
Pr4 S16 C55 N15 -168.1(10) . . . .
Pr4 S16 C55 S15 11.8(6) . . . .
C62 N16 C58 C59 -4(2) . . . .
Pr4 N16 C58 C59 179.2(10) . . . .
N16 C58 C59 C60 2(2) . . . .
C58 C59 C60 C61 1(2) . . . .
C59 C60 C61 C62 -3(2) . . . .
C58 N16 C62 C61 2.1(18) . . . .
Pr4 N16 C62 C61 179.1(9) . . . .
C58 N16 C62 C63 179.2(11) . . . .
Pr4 N16 C62 C63 -3.8(13) . . . .
C60 C61 C62 N16 1.2(19) . . . .
C60 C61 C62 C63 -175.8(11) . . . .
Pr4 O3 C63 N17 177.8(8) . . . .
Pr3 O3 C63 N17 -6.1(14) . . . .
Pr4 O3 C63 C62 -1.4(13) . . . .
Pr3 O3 C63 C62 174.7(7) . . . .
N18 N17 C63 O3 2.4(16) . . . .
N18 N17 C63 C62 -178.4(9) . . . .
N16 C62 C63 O3 3.5(15) . . . .
C61 C62 C63 O3 -179.4(11) . . . .
N16 C62 C63 N17 -175.8(10) . . . .
C61 C62 C63 N17 1.3(17) . . . .
N17 N18 C64 C65 2(2) . . . .
Pr3 N18 C64 C65 -169.4(13) . . . .
N18 C64 C65 C66 7(3) . . . .
N18 C64 C65 C70 -177.8(14) . . . .
C70 C65 C66 C67 1(2) . . . .
C64 C65 C66 C67 176.4(15) . . . .
C65 C66 C67 C68 0(3) . . . .
C66 C67 C68 C69 -2(3) . . . .
C67 C68 C69 C70 3(3) . . . .
C68 C69 C70 C65 -2(3) . . . .
C66 C65 C70 C69 0(2) . . . .
C64 C65 C70 C69 -175.8(14) . . . .
C72 N19 C71 S11 -6.6(19) . . . .
C73 N19 C71 S11 177.2(10) . . . .
C72 N19 C71 S12 179.8(10) . . . .
C73 N19 C71 S12 3.6(18) . . . .
Pr3 S11 C71 N19 -169.5(11) . . . .
Pr3 S11 C71 S12 3.8(8) . . . .
Pr3 S12 C71 N19 170.0(10) . . . .
Pr3 S12 C71 S11 -3.8(8) . . . .
C75 N20 C74 S9 4.8(18) . . . .
C76 N20 C74 S9 -176.6(10) . . . .
C75 N20 C74 S10 -177.7(10) . . . .
C76 N20 C74 S10 1.0(17) . . . .
Pr3 S9 C74 N20 -169.9(10) . . . .
Pr3 S9 C74 S10 12.6(7) . . . .
Pr3 S10 C74 N20 169.9(10) . . . .
Pr3 S10 C74 S9 -12.5(7) . . . .
